data_4064167
loop_
_publ_author_name
'Tiong, Pei Jen'
'Nova, Ainara'
'Groom, Laura R.'
'Schwarz, Andrew D.'
'Selby, Jonathan D.'
'Schofield, A. Daniel'
'Clot, Eric'
'Mountford, Philip'

_publ_section_title
;
 Reactions of Cyclopentadienyl&#x2212;Amidinate Titanium Hydrazides with
 CO2, CS2, and Isocyanates: Ti&#x2550;N\aCycloaddition,
 Cycloaddition&#x2212;Insertion, and Cycloaddition&#x2212;NNR2Group
 Transfer Reactions
;
_journal_issue 5
_journal_name_full Organometallics
_journal_page_first 1182
_journal_paper_doi 10.1021/om101167p
_journal_volume 30
_journal_year 2011
_chemical_compound_source
;
synthesis as described
;
_chemical_formula_moiety ' C30 H42 N4 Ti1 '
_chemical_formula_sum 'C30 H42 N4 Ti'
_chemical_formula_weight 506.59
_chemical_name_systematic
; 
Cp*Ti{MeC(NiPr)2}(NNPh2)
;
_space_group_IT_number 2
_symmetry_cell_setting triclinic
_symmetry_space_group_name_Hall '-P 1'
_symmetry_space_group_name_H-M 'P -1'
_atom_sites_solution_hydrogens geom
_atom_sites_solution_primary direct
_cell_angle_alpha 98.8190(9)
_cell_angle_beta 111.0632(10)
_cell_angle_gamma 104.1383(9)
_cell_formula_units_Z 2
_cell_length_a 10.4877(2)
_cell_length_b 11.9775(3)
_cell_length_c 12.8157(2)
_cell_measurement_reflns_used 19244
_cell_measurement_temperature 150
_cell_measurement_theta_max 28
_cell_measurement_theta_min 5
_cell_volume 1404.13(5)
_computing_cell_refinement
; 
KappaCCD software 'DENZO' (Otwinowski & Minor, 1996) 
;
_computing_data_collection
; 
KappaCCD software 'Collect' (Nonius, 2000) 
;
_computing_data_reduction
; 
KappaCCD software 'DENZO' (Otwinowski & Minor, 1996) 
;
_computing_publication_material
; 
CRYSTALS (Watkin et al, 2001) 
;
_computing_structure_refinement
; 
CRYSTALS (Watkin et al, 2001) 
;
_computing_structure_solution 'SIR92 (Giacovazzo et al, 1992)'
_diffrn_ambient_temperature 150
_diffrn_measured_fraction_theta_full 0.991
_diffrn_measured_fraction_theta_max 0.991
_diffrn_measurement_device_type
; 
Nonius KappaCCD 
;
_diffrn_measurement_method \w
_diffrn_radiation_monochromator graphite
_diffrn_radiation_type 'Mo K\a'
_diffrn_radiation_wavelength 0.71073
_diffrn_reflns_av_R_equivalents 0.045
_diffrn_reflns_limit_h_max 13
_diffrn_reflns_limit_h_min -13
_diffrn_reflns_limit_k_max 15
_diffrn_reflns_limit_k_min -15
_diffrn_reflns_limit_l_max 16
_diffrn_reflns_limit_l_min -16
_diffrn_reflns_number 19244
_diffrn_reflns_theta_full 27.468
_diffrn_reflns_theta_max 27.468
_diffrn_reflns_theta_min 5.131
_diffrn_standards_decay_% 0.00
_diffrn_standards_interval_count 0
_diffrn_standards_interval_time 0
_diffrn_standards_number 0
_exptl_absorpt_coefficient_mu 0.329
_exptl_absorpt_correction_T_max 0.97
_exptl_absorpt_correction_T_min 0.91
_exptl_absorpt_correction_type multi-scan
_exptl_absorpt_process_details
; 
 Denzo/Scalepack (Otwinowski & Minor, 1996) 
;
_exptl_crystal_colour ' brown-green '
_exptl_crystal_density_diffrn 1.198
_exptl_crystal_description ' prism '
_exptl_crystal_F_000 544
_exptl_crystal_size_max 0.30
_exptl_crystal_size_mid 0.08
_exptl_crystal_size_min 0.06
_refine_diff_density_max 0.38
_refine_diff_density_min -0.39
_refine_ls_extinction_method None
_refine_ls_goodness_of_fit_ref 1.0976
_refine_ls_hydrogen_treatment noref
_refine_ls_matrix_type full
_refine_ls_number_parameters 316
_refine_ls_number_reflns 4265
_refine_ls_number_restraints 0
_refine_ls_R_factor_all 0.0672
_refine_ls_R_factor_gt 0.0418
_refine_ls_shift/su_max 0.001469
_refine_ls_structure_factor_coef F
_refine_ls_weighting_details
;
 Method, part 1, Chebychev polynomial, (Watkin, 1994, Prince, 1982) 
 [weight] = 1.0/[A~0~*T~0~(x)+A~1~*T~1~(x) ... +A~n-1~]*T~n-1~(x)] 
 where A~i~ are the Chebychev coefficients listed below and x= Fcalc/Fmax 
 Method = Robust Weighting (Prince, 1982) 
 W = [weight] * [1-(deltaF/6*sigmaF)^2^]^2^ 
 A~i~ are: 
 0.635 0.329 0.343 
;
_refine_ls_weighting_scheme calc
_refine_ls_wR_factor_all 0.0681
_refine_ls_wR_factor_gt 0.0487
_refine_ls_wR_factor_ref 0.0487
_reflns_limit_h_max 12
_reflns_limit_h_min -13
_reflns_limit_k_max 15
_reflns_limit_k_min -15
_reflns_limit_l_max 16
_reflns_limit_l_min 0
_reflns_number_gt 4265
_reflns_number_total 6318
_reflns_threshold_expression I>3.00u(I)
_cod_data_source_file om101167p_si_002.cif
_cod_data_source_block compound_13
_cod_depositor_comments
;
The following automatic conversions were performed:

'_symmetry_cell_setting' value 'Triclinic' changed to 'triclinic'
according to /home/saulius/struct/CIF-dictionaries/cif_core.dic
dictionary named 'cif_core.dic' version 2.4.1 from 2010-06-29.

Automatic conversion script
Id: cif_fix_values 1715 2011-07-08 13:25:40Z adriana 
;
_cod_original_sg_symbol_H-M 'P -1 '
_cod_original_formula_sum ' C30 H42 N4 Ti1 '
_cod_database_code 4064167

loop_
_symmetry_equiv_pos_as_xyz
x,y,z
-x,-y,-z

loop_
_atom_site_label
_atom_site_type_symbol
_atom_site_fract_x
_atom_site_fract_y
_atom_site_fract_z
_atom_site_U_iso_or_equiv
_atom_site_occupancy
_atom_site_adp_type
Ti1 Ti 0.53549(4) 0.27929(3) 0.28448(3) 0.0197 1.0000 Uani
N1 N 0.35214(18) 0.23433(15) 0.25163(15) 0.0234 1.0000 Uani
N2 N 0.20630(18) 0.17575(16) 0.20076(15) 0.0248 1.0000 Uani
C1 C 0.1158(2) 0.22254(19) 0.12158(17) 0.0247 1.0000 Uani
C2 C -0.0320(2) 0.1942(2) 0.09473(19) 0.0296 1.0000 Uani
C3 C -0.1158(3) 0.2437(2) 0.0182(2) 0.0354 1.0000 Uani
C4 C -0.0570(3) 0.3238(2) -0.0333(2) 0.0399 1.0000 Uani
C5 C 0.0895(3) 0.3520(2) -0.0069(2) 0.0396 1.0000 Uani
C6 C 0.1751(3) 0.3017(2) 0.0683(2) 0.0319 1.0000 Uani
C7 C 0.1511(2) 0.09462(18) 0.25673(18) 0.0227 1.0000 Uani
C8 C 0.0432(2) -0.0145(2) 0.19187(19) 0.0291 1.0000 Uani
C9 C -0.0118(2) -0.0904(2) 0.2484(2) 0.0328 1.0000 Uani
C10 C 0.0413(3) -0.0608(2) 0.3680(2) 0.0315 1.0000 Uani
C11 C 0.1524(2) 0.0455(2) 0.43262(19) 0.0290 1.0000 Uani
C12 C 0.2071(2) 0.12332(18) 0.37751(18) 0.0249 1.0000 Uani
C13 C 0.4940(2) 0.14934(19) 0.10827(18) 0.0261 1.0000 Uani
C14 C 0.5696(2) 0.10468(19) 0.19914(19) 0.0273 1.0000 Uani
C15 C 0.7114(2) 0.1882(2) 0.26240(18) 0.0262 1.0000 Uani
C16 C 0.7221(2) 0.28579(19) 0.21408(18) 0.0248 1.0000 Uani
C17 C 0.5876(2) 0.26233(19) 0.11806(17) 0.0252 1.0000 Uani
C18 C 0.3451(3) 0.0829(2) 0.0143(2) 0.0366 1.0000 Uani
C19 C 0.5116(3) -0.0151(2) 0.2180(2) 0.0423 1.0000 Uani
C20 C 0.8347(3) 0.1717(3) 0.3581(2) 0.0398 1.0000 Uani
C21 C 0.8548(2) 0.3934(2) 0.2563(2) 0.0351 1.0000 Uani
C22 C 0.5554(3) 0.3377(2) 0.0345(2) 0.0364 1.0000 Uani
N3 N 0.62013(19) 0.46600(15) 0.36025(15) 0.0231 1.0000 Uani
N4 N 0.65369(19) 0.33394(15) 0.46524(15) 0.0236 1.0000 Uani
C23 C 0.6653(2) 0.44779(18) 0.46611(18) 0.0227 1.0000 Uani
C24 C 0.7169(2) 0.5464(2) 0.57541(19) 0.0283 1.0000 Uani
C25 C 0.6110(2) 0.58263(19) 0.34395(19) 0.0274 1.0000 Uani
C26 C 0.4809(3) 0.5668(2) 0.23376(19) 0.0331 1.0000 Uani
C27 C 0.7492(3) 0.6589(2) 0.3408(3) 0.0445 1.0000 Uani
C28 C 0.6812(2) 0.29236(19) 0.57075(18) 0.0255 1.0000 Uani
C29 C 0.6032(3) 0.1588(2) 0.5371(2) 0.0352 1.0000 Uani
C30 C 0.8427(3) 0.3208(2) 0.6435(2) 0.0361 1.0000 Uani
H21 H -0.0770 0.1377 0.1313 0.0349 1.0000 Uiso
H31 H -0.2214 0.2215 -0.0008 0.0411 1.0000 Uiso
H41 H -0.1185 0.3602 -0.0877 0.0496 1.0000 Uiso
H51 H 0.1339 0.4096 -0.0428 0.0488 1.0000 Uiso
H61 H 0.2800 0.3219 0.0846 0.0378 1.0000 Uiso
H81 H 0.0058 -0.0379 0.1054 0.0322 1.0000 Uiso
H91 H -0.0911 -0.1676 0.2018 0.0366 1.0000 Uiso
H101 H -0.0001 -0.1156 0.4077 0.0406 1.0000 Uiso
H111 H 0.1934 0.0662 0.5193 0.0359 1.0000 Uiso
H121 H 0.2868 0.2001 0.4246 0.0287 1.0000 Uiso
H181 H 0.3530 0.0334 -0.0520 0.0396 1.0000 Uiso
H182 H 0.2961 0.1414 -0.0132 0.0396 1.0000 Uiso
H183 H 0.2874 0.0297 0.0457 0.0396 1.0000 Uiso
H191 H 0.5375 -0.0764 0.1748 0.0533 1.0000 Uiso
H192 H 0.5547 -0.0100 0.3027 0.0533 1.0000 Uiso
H193 H 0.4041 -0.0382 0.1890 0.0533 1.0000 Uiso
H201 H 0.8893 0.1317 0.3238 0.0518 1.0000 Uiso
H202 H 0.9009 0.2514 0.4120 0.0518 1.0000 Uiso
H203 H 0.7957 0.1210 0.4020 0.0518 1.0000 Uiso
H211 H 0.9177 0.3779 0.2167 0.0404 1.0000 Uiso
H212 H 0.9092 0.4098 0.3420 0.0404 1.0000 Uiso
H213 H 0.8257 0.4642 0.2383 0.0404 1.0000 Uiso
H221 H 0.5867 0.3146 -0.0284 0.0497 1.0000 Uiso
H222 H 0.6088 0.4239 0.0767 0.0497 1.0000 Uiso
H223 H 0.4492 0.3248 -0.0004 0.0497 1.0000 Uiso
H241 H 0.7455 0.5136 0.6444 0.0325 1.0000 Uiso
H242 H 0.8020 0.6113 0.5815 0.0325 1.0000 Uiso
H243 H 0.6373 0.5795 0.5726 0.0325 1.0000 Uiso
H251 H 0.5997 0.6255 0.4117 0.0331 1.0000 Uiso
H261 H 0.4758 0.6470 0.2236 0.0410 1.0000 Uiso
H262 H 0.4900 0.5218 0.1658 0.0410 1.0000 Uiso
H263 H 0.3910 0.5212 0.2393 0.0410 1.0000 Uiso
H271 H 0.7397 0.7377 0.3296 0.0537 1.0000 Uiso
H272 H 0.8333 0.6719 0.4156 0.0537 1.0000 Uiso
H273 H 0.7650 0.6168 0.2752 0.0537 1.0000 Uiso
H281 H 0.6436 0.3357 0.6199 0.0310 1.0000 Uiso
H291 H 0.6216 0.1300 0.6087 0.0418 1.0000 Uiso
H292 H 0.6397 0.1162 0.4865 0.0418 1.0000 Uiso
H293 H 0.4971 0.1423 0.4940 0.0418 1.0000 Uiso
H301 H 0.8567 0.2912 0.7143 0.0399 1.0000 Uiso
H302 H 0.8917 0.4092 0.6671 0.0399 1.0000 Uiso
H303 H 0.8853 0.2808 0.5966 0.0399 1.0000 Uiso

loop_
_atom_site_aniso_label
_atom_site_aniso_U_11
_atom_site_aniso_U_22
_atom_site_aniso_U_33
_atom_site_aniso_U_23
_atom_site_aniso_U_13
_atom_site_aniso_U_12
Ti1 0.01788(17) 0.02037(18) 0.01904(17) 0.00405(13) 0.00757(13) 0.00409(13)
N1 0.0196(8) 0.0255(9) 0.0222(8) 0.0033(7) 0.0093(7) 0.0035(7)
N2 0.0166(8) 0.0299(9) 0.0239(8) 0.0068(7) 0.0071(7) 0.0028(7)
C1 0.0233(10) 0.0264(10) 0.0185(9) -0.0001(8) 0.0066(8) 0.0051(8)
C2 0.0249(10) 0.0361(12) 0.0264(11) 0.0048(9) 0.0110(9) 0.0090(9)
C3 0.0301(11) 0.0463(14) 0.0264(11) 0.0024(10) 0.0075(9) 0.0173(10)
C4 0.0466(14) 0.0469(15) 0.0305(12) 0.0140(11) 0.0124(11) 0.0256(12)
C5 0.0482(14) 0.0384(13) 0.0353(13) 0.0165(11) 0.0172(11) 0.0153(11)
C6 0.0314(11) 0.0328(12) 0.0302(11) 0.0098(9) 0.0130(9) 0.0072(9)
C7 0.0191(9) 0.0250(10) 0.0262(10) 0.0066(8) 0.0117(8) 0.0073(8)
C8 0.0252(10) 0.0295(11) 0.0257(10) 0.0035(9) 0.0084(9) 0.0032(9)
C9 0.0260(11) 0.0247(11) 0.0407(13) 0.0067(10) 0.0112(10) 0.0018(9)
C10 0.0298(11) 0.0302(11) 0.0416(13) 0.0173(10) 0.0180(10) 0.0122(9)
C11 0.0300(11) 0.0317(11) 0.0282(11) 0.0104(9) 0.0124(9) 0.0126(9)
C12 0.0238(10) 0.0227(10) 0.0252(10) 0.0040(8) 0.0083(8) 0.0066(8)
C13 0.0243(10) 0.0277(11) 0.0231(10) 0.0007(8) 0.0102(8) 0.0060(8)
C14 0.0327(11) 0.0239(10) 0.0280(10) 0.0043(8) 0.0165(9) 0.0096(9)
C15 0.0254(10) 0.0325(11) 0.0239(10) 0.0060(9) 0.0122(9) 0.0129(9)
C16 0.0210(9) 0.0294(11) 0.0250(10) 0.0039(8) 0.0123(8) 0.0078(8)
C17 0.0277(10) 0.0300(11) 0.0205(9) 0.0063(8) 0.0125(8) 0.0103(9)
C18 0.0274(11) 0.0403(13) 0.0311(12) -0.0044(10) 0.0095(10) 0.0050(10)
C19 0.0582(16) 0.0268(12) 0.0482(15) 0.0094(11) 0.0301(14) 0.0123(11)
C20 0.0376(13) 0.0592(16) 0.0329(12) 0.0161(12) 0.0153(11) 0.0295(12)
C21 0.0255(11) 0.0353(12) 0.0401(13) 0.0008(10) 0.0176(10) 0.0023(9)
C22 0.0469(14) 0.0450(14) 0.0323(12) 0.0192(11) 0.0244(11) 0.0224(11)
N3 0.0245(8) 0.0199(8) 0.0248(8) 0.0067(7) 0.0112(7) 0.0054(7)
N4 0.0248(8) 0.0229(9) 0.0224(8) 0.0070(7) 0.0091(7) 0.0071(7)
C23 0.0183(9) 0.0232(10) 0.0237(9) 0.0024(8) 0.0088(8) 0.0040(8)
C24 0.0313(11) 0.0258(11) 0.0240(10) 0.0039(8) 0.0095(9) 0.0077(9)
C25 0.0311(11) 0.0207(10) 0.0311(11) 0.0072(8) 0.0144(9) 0.0067(8)
C26 0.0435(13) 0.0329(12) 0.0262(11) 0.0115(9) 0.0136(10) 0.0169(10)
C27 0.0440(14) 0.0277(12) 0.0627(17) 0.0155(12) 0.0267(14) 0.0040(11)
C28 0.0269(10) 0.0283(11) 0.0225(10) 0.0089(8) 0.0105(8) 0.0092(8)
C29 0.0339(12) 0.0299(12) 0.0407(13) 0.0147(10) 0.0151(11) 0.0060(10)
C30 0.0326(12) 0.0368(13) 0.0304(12) 0.0094(10) 0.0040(10) 0.0105(10)

loop_
_atom_type_symbol
_atom_type_scat_dispersion_real
_atom_type_scat_dispersion_imag
_atom_type_scat_Cromer_Mann_a1
_atom_type_scat_Cromer_Mann_b1
_atom_type_scat_Cromer_Mann_a2
_atom_type_scat_Cromer_Mann_b2
_atom_type_scat_Cromer_Mann_a3
_atom_type_scat_Cromer_Mann_b3
_atom_type_scat_Cromer_Mann_a4
_atom_type_scat_Cromer_Mann_b4
_atom_type_scat_Cromer_Mann_c
_atom_type_scat_source
'C   ' 0.0033 0.0016 2.3100 20.8439 1.0200 10.2075 1.5886 0.5687 0.8650 51.6512 0.2156 International_Tables_Vol_IV_Table_2.2B
'H   ' 0.0000 0.0000 0.4930 10.5109 0.3229 26.1257 0.1402 3.1424 0.0408 57.7998 0.0030 International_Tables_Vol_IV_Table_2.2B
'N   ' 0.0061 0.0033 12.2126 0.0057 3.1322 9.8933 2.0125 28.9975 1.1663 0.5826 -11.5290 International_Tables_Vol_IV_Table_2.2B
'Ti  ' 0.2776 0.4457 9.7595 7.8508 7.3558 0.5000 1.6991 35.6338 1.9021 116.1050 1.2807 International_Tables_Vol_IV_Table_2.2B

loop_
_geom_angle_atom_site_label_1
_geom_angle_atom_site_label_2
_geom_angle_atom_site_label_3
_geom_angle
_geom_angle_publ_flag
N1 Ti1 C13 91.06(8) yes
N1 Ti1 C14 103.53(8) yes
C13 Ti1 C14 34.76(8) yes
N1 Ti1 C15 137.60(8) yes
C13 Ti1 C15 57.15(7) yes
C14 Ti1 C15 34.39(7) yes
N1 Ti1 C16 147.14(7) yes
C13 Ti1 C16 57.54(7) yes
C14 Ti1 C16 57.09(7) yes
C15 Ti1 C16 33.58(7) yes
N1 Ti1 C17 113.57(8) yes
C13 Ti1 C17 34.89(7) yes
C14 Ti1 C17 57.65(7) yes
C15 Ti1 C17 56.76(7) yes
C16 Ti1 C17 34.58(7) yes
N1 Ti1 N3 107.82(8) yes
C13 Ti1 N3 136.10(7) yes
C14 Ti1 N3 147.79(7) yes
C15 Ti1 N3 114.55(7) yes
C16 Ti1 N3 91.66(7) yes
N1 Ti1 N4 109.56(7) yes
C13 Ti1 N4 145.67(7) yes
C14 Ti1 N4 111.66(7) yes
C15 Ti1 N4 90.46(7) yes
C16 Ti1 N4 102.66(7) yes
N1 Ti1 C23 109.07(7) yes
C13 Ti1 C23 158.96(7) yes
C14 Ti1 C23 138.20(7) yes
C15 Ti1 C23 107.37(7) yes
C16 Ti1 C23 101.53(7) yes
C17 Ti1 N3 101.98(7) yes
C17 Ti1 N4 136.87(7) yes
N3 Ti1 N4 64.23(7) yes
C17 Ti1 C23 126.14(7) yes
N3 Ti1 C23 32.27(7) yes
N4 Ti1 C23 32.23(7) yes
Ti1 N1 N2 163.87(14) yes
N1 N2 C1 118.92(17) yes
N1 N2 C7 116.65(16) yes
C1 N2 C7 121.47(17) yes
N2 C1 C2 122.40(19) yes
N2 C1 C6 119.33(19) yes
C2 C1 C6 118.3(2) yes
C1 C2 C3 120.3(2) yes
C1 C2 H21 119.836 no
C3 C2 H21 119.836 no
C2 C3 C4 121.6(2) yes
C2 C3 H31 119.196 no
C4 C3 H31 119.195 no
C3 C4 C5 118.2(2) yes
C3 C4 H41 120.917 no
C5 C4 H41 120.917 no
C4 C5 C6 121.2(2) yes
C4 C5 H51 119.410 no
C6 C5 H51 119.410 no
C1 C6 C5 120.4(2) yes
C1 C6 H61 119.784 no
C5 C6 H61 119.784 no
N2 C7 C8 120.65(19) yes
N2 C7 C12 119.82(18) yes
C8 C7 C12 119.53(19) yes
C7 C8 C9 119.5(2) yes
C7 C8 H81 120.240 no
C9 C8 H81 120.240 no
C8 C9 C10 120.9(2) yes
C8 C9 H91 119.530 no
C10 C9 H91 119.529 no
C9 C10 C11 119.5(2) yes
C9 C10 H101 120.248 no
C11 C10 H101 120.247 no
C10 C11 C12 120.3(2) yes
C10 C11 H111 119.851 no
C12 C11 H111 119.851 no
C7 C12 C11 120.13(19) yes
C7 C12 H121 119.936 no
C11 C12 H121 119.936 no
Ti1 C13 C14 73.01(12) yes
Ti1 C13 C17 72.97(11) yes
C14 C13 C17 107.67(18) yes
Ti1 C13 C18 123.01(15) yes
C14 C13 C18 125.0(2) yes
C17 C13 C18 127.2(2) yes
Ti1 C14 C13 72.23(12) yes
Ti1 C14 C15 75.18(12) yes
C13 C14 C15 108.02(19) yes
Ti1 C14 C19 122.04(15) yes
C13 C14 C19 125.1(2) yes
C15 C14 C19 126.8(2) yes
Ti1 C15 C14 70.43(12) yes
Ti1 C15 C16 72.60(12) yes
C14 C15 C16 108.35(19) yes
Ti1 C15 C20 126.81(14) yes
C14 C15 C20 126.6(2) yes
C16 C15 C20 124.9(2) yes
Ti1 C16 C15 73.81(12) yes
Ti1 C16 C17 70.97(11) yes
C15 C16 C17 107.91(18) yes
Ti1 C16 C21 122.11(14) yes
C15 C16 C21 124.9(2) yes
C17 C16 C21 127.1(2) yes
Ti1 C17 C13 72.13(11) yes
Ti1 C17 C16 74.45(11) yes
C13 C17 C16 108.02(19) yes
Ti1 C17 C22 123.88(15) yes
C13 C17 C22 125.7(2) yes
C16 C17 C22 126.0(2) yes
C13 C18 H181 109.467 no
C13 C18 H182 109.466 no
H181 C18 H182 109.476 no
C13 C18 H183 109.466 no
H181 C18 H183 109.476 no
H182 C18 H183 109.476 no
C14 C19 H191 109.467 no
C14 C19 H192 109.467 no
H191 C19 H192 109.476 no
C14 C19 H193 109.467 no
H191 C19 H193 109.476 no
H192 C19 H193 109.476 no
C15 C20 H201 109.467 no
C15 C20 H202 109.467 no
H201 C20 H202 109.476 no
C15 C20 H203 109.467 no
H201 C20 H203 109.476 no
H202 C20 H203 109.476 no
C16 C21 H211 109.467 no
C16 C21 H212 109.467 no
H211 C21 H212 109.476 no
C16 C21 H213 109.467 no
H211 C21 H213 109.476 no
H212 C21 H213 109.476 no
C17 C22 H221 109.467 no
C17 C22 H222 109.467 no
H221 C22 H222 109.476 no
C17 C22 H223 109.467 no
H221 C22 H223 109.476 no
H222 C22 H223 109.476 no
Ti1 N3 C23 90.16(12) yes
Ti1 N3 C25 145.36(14) yes
C23 N3 C25 121.21(18) yes
Ti1 N4 C23 90.92(12) yes
Ti1 N4 C28 143.18(14) yes
C23 N4 C28 122.41(17) yes
Ti1 C23 N3 57.57(10) yes
Ti1 C23 N4 56.85(10) yes
N3 C23 N4 113.74(18) yes
Ti1 C23 C24 169.66(15) yes
N3 C23 C24 122.59(19) yes
N4 C23 C24 123.59(19) yes
C23 C24 H241 109.467 no
C23 C24 H242 109.467 no
H241 C24 H242 109.476 no
C23 C24 H243 109.466 no
H241 C24 H243 109.476 no
H242 C24 H243 109.476 no
N3 C25 C26 110.22(18) yes
N3 C25 C27 111.40(19) yes
C26 C25 C27 110.4(2) yes
N3 C25 H251 107.972 no
C26 C25 H251 108.972 no
C27 C25 H251 107.737 no
C25 C26 H261 109.467 no
C25 C26 H262 109.467 no
H261 C26 H262 109.475 no
C25 C26 H263 109.467 no
H261 C26 H263 109.475 no
H262 C26 H263 109.476 no
C25 C27 H271 109.467 no
C25 C27 H272 109.467 no
H271 C27 H272 109.476 no
C25 C27 H273 109.466 no
H271 C27 H273 109.476 no
H272 C27 H273 109.476 no
N4 C28 C29 109.15(17) yes
N4 C28 C30 112.01(17) yes
C29 C28 C30 110.53(19) yes
N4 C28 H281 108.333 no
C29 C28 H281 109.880 no
C30 C28 H281 106.893 no
C28 C29 H291 109.467 no
C28 C29 H292 109.467 no
H291 C29 H292 109.476 no
C28 C29 H293 109.467 no
H291 C29 H293 109.476 no
H292 C29 H293 109.476 no
C28 C30 H301 109.467 no
C28 C30 H302 109.466 no
H301 C30 H302 109.476 no
C28 C30 H303 109.467 no
H301 C30 H303 109.476 no
H302 C30 H303 109.476 no

loop_
_geom_bond_atom_site_label_1
_geom_bond_atom_site_label_2
_geom_bond_distance
_geom_bond_publ_flag
Ti1 N1 1.7343(17) yes
Ti1 C13 2.366(2) yes
Ti1 C14 2.376(2) yes
Ti1 C15 2.437(2) yes
Ti1 C16 2.4220(19) yes
Ti1 C17 2.377(2) yes
Ti1 N3 2.1159(17) yes
Ti1 N4 2.0991(17) yes
Ti1 C23 2.507(2) yes
N1 N2 1.369(2) yes
N2 C1 1.409(3) yes
N2 C7 1.425(3) yes
C1 C2 1.400(3) yes
C1 C6 1.403(3) yes
C2 C3 1.379(3) yes
C2 H21 1.000 no
C3 C4 1.390(4) yes
C3 H31 1.000 no
C4 C5 1.388(4) yes
C4 H41 1.000 no
C5 C6 1.385(4) yes
C5 H51 1.000 no
C6 H61 1.000 no
C7 C8 1.396(3) yes
C7 C12 1.394(3) yes
C8 C9 1.389(3) yes
C8 H81 1.000 no
C9 C10 1.382(3) yes
C9 H91 1.000 no
C10 C11 1.387(3) yes
C10 H101 1.000 no
C11 C12 1.389(3) yes
C11 H111 1.000 no
C12 H121 1.000 no
C13 C14 1.416(3) yes
C13 C17 1.422(3) yes
C13 C18 1.506(3) yes
C14 C15 1.424(3) yes
C14 C19 1.507(3) yes
C15 C16 1.404(3) yes
C15 C20 1.508(3) yes
C16 C17 1.427(3) yes
C16 C21 1.503(3) yes
C17 C22 1.504(3) yes
C18 H181 1.000 no
C18 H182 1.000 no
C18 H183 1.000 no
C19 H191 1.000 no
C19 H192 1.000 no
C19 H193 1.000 no
C20 H201 1.000 no
C20 H202 1.000 no
C20 H203 1.000 no
C21 H211 1.000 no
C21 H212 1.000 no
C21 H213 1.000 no
C22 H221 1.000 no
C22 H222 1.000 no
C22 H223 1.000 no
N3 C23 1.339(3) yes
N3 C25 1.464(3) yes
N4 C23 1.337(3) yes
N4 C28 1.468(3) yes
C23 C24 1.512(3) yes
C24 H241 1.000 no
C24 H242 1.000 no
C24 H243 1.000 no
C25 C26 1.516(3) yes
C25 C27 1.531(3) yes
C25 H251 1.000 no
C26 H261 1.000 no
C26 H262 1.000 no
C26 H263 1.000 no
C27 H271 1.000 no
C27 H272 1.000 no
C27 H273 1.000 no
C28 C29 1.520(3) yes
C28 C30 1.530(3) yes
C28 H281 1.000 no
C29 H291 1.000 no
C29 H292 1.000 no
C29 H293 1.000 no
C30 H301 1.000 no
C30 H302 1.000 no
C30 H303 1.000 no
